data_7248062
loop_
_publ_author_name
'Lutz, Nicholas'
'Bicknell, Josephine'
'Loya, Jesus Daniel'
'Reinheimer, Eric W.'
'Campillo-Alvarado, Gonzalo'

_publ_section_title
;
 Channel confinement and separation properties in an adaptive
 supramolecular framework using an adamantane tecton
;
_journal_issue 8
_journal_name_full CrystEngComm
_journal_page_first 1067
_journal_page_last 1070
_journal_paper_doi 10.1039/D4CE00037D
_journal_volume 26
_journal_year 2024
_chemical_formula_moiety 'C34 H28 Br4, C H Cl3'
_chemical_formula_sum 'C35 H29 Br4 Cl3'
_chemical_formula_weight 875.57
_space_group_crystal_system monoclinic
_space_group_IT_number 15
_space_group_name_Hall '-C 2yc'
_space_group_name_H-M_alt 'C 1 2/c 1'
_atom_sites_solution_hydrogens geom
_atom_sites_solution_primary dual
_audit_creation_date 2023-09-18
_audit_creation_method
;
Olex2 1.5-ac5-024
(compiled 2022.04.12 svn.rca3783a0 for Rigaku Oxford Diffraction, GUI svn.r6498)
;
_audit_update_record
;
2024-01-15 deposited with the CCDC.	2024-01-30 downloaded from the CCDC.
;
_cell_angle_alpha 90
_cell_angle_beta 101.643(7)
_cell_angle_gamma 90
_cell_formula_units_Z 4
_cell_length_a 18.7063(12)
_cell_length_b 7.1729(5)
_cell_length_c 25.574(2)
_cell_measurement_reflns_used 1774
_cell_measurement_temperature 100.00(10)
_cell_measurement_theta_max 21.2860
_cell_measurement_theta_min 2.4580
_cell_volume 3360.9(4)
_computing_cell_refinement 'CrysAlisPro 1.171.43.81a (Rigaku OD, 2023)'
_computing_data_collection 'CrysAlisPro system (CCD 42.94a 64-bit (release 21-06-2023))'
_computing_data_reduction 'CrysAlisPro 1.171.43.81a (Rigaku OD, 2023)'
_computing_molecular_graphics 'Olex2 1.5-ac5-024 (Dolomanov et al., 2009)'
_computing_publication_material 'Olex2 1.5-ac5-024 (Dolomanov et al., 2009)'
_computing_structure_refinement 'SHELXL 2014/7 (Sheldrick, 2015)'
_computing_structure_solution 'SHELXT  (Sheldrick, 2015)'
_diffrn_ambient_environment N~2~
_diffrn_ambient_temperature 100.00(10)
_diffrn_detector 'Hybrid Pixel Array Detector'
_diffrn_detector_area_resol_mean 10.0000
_diffrn_measured_fraction_theta_full 0.998
_diffrn_measured_fraction_theta_max 0.998
_diffrn_measurement_details
;
List of Runs (angles in degrees, time in seconds):

  # Type    Start    End  Width  t~exp~   \w     \q     \k     \f   Frames
#--------------------------------------------------------------------------
  1  \w    -23.00  71.00   0.50   47.00    --   20.00  54.00-150.00  188
  2  \w    -74.00 -30.00   0.50   47.00    --   20.00  54.00 -60.00   88
  3  \w    -22.00  10.00   0.50   47.00    --   20.00  54.00 -60.00   64
  4  \w     17.00  43.00   0.50   47.00    --   20.00  54.00 -60.00   52
  5  \w     70.00  97.00   0.50   47.00    --   20.00  54.00 -60.00   54
  6  \w      4.00  44.00   0.50   47.00    --   20.00  54.00-180.00   80
  7  \w     72.00  98.00   0.50   47.00    --   20.00  54.00-180.00   52
  8  \w    -72.00  69.00   0.50   47.00    --   20.00  54.00 -90.00  282
  9  \w     -6.00  19.00   0.50   47.00    --   20.00  54.00  60.00   50
 10  \w    -63.00  25.00   0.50   47.00    --   20.00  54.00 -30.00  176
 11  \w    -66.00 -41.50   0.50   47.00    --   20.00  54.00-150.00   49
;
_diffrn_measurement_device 'two-circle diffractometer'
_diffrn_measurement_device_type 'XtaLAB Mini II'
_diffrn_measurement_method '\w scans'
_diffrn_orient_matrix_type 'CrysAlisPro convention (1999,Acta A55,543-557)'
_diffrn_orient_matrix_UB_11 0.0148810000
_diffrn_orient_matrix_UB_12 -0.0078195000
_diffrn_orient_matrix_UB_13 0.0276533000
_diffrn_orient_matrix_UB_21 0.0355592000
_diffrn_orient_matrix_UB_22 -0.0077374000
_diffrn_orient_matrix_UB_23 -0.0055536000
_diffrn_orient_matrix_UB_31 0.0039372000
_diffrn_orient_matrix_UB_32 0.0983743000
_diffrn_orient_matrix_UB_33 0.0018780000
_diffrn_radiation_monochromator graphite
_diffrn_radiation_probe x-ray
_diffrn_radiation_type 'Mo K\a'
_diffrn_radiation_wavelength 0.71073
_diffrn_reflns_av_R_equivalents 0.0758
_diffrn_reflns_av_unetI/netI 0.1008
_diffrn_reflns_Laue_measured_fraction_full 0.998
_diffrn_reflns_Laue_measured_fraction_max 0.998
_diffrn_reflns_limit_h_max 22
_diffrn_reflns_limit_h_min -21
_diffrn_reflns_limit_k_max 7
_diffrn_reflns_limit_k_min -8
_diffrn_reflns_limit_l_max 30
_diffrn_reflns_limit_l_min -30
_diffrn_reflns_number 11599
_diffrn_reflns_point_group_measured_fraction_full 0.998
_diffrn_reflns_point_group_measured_fraction_max 0.998
_diffrn_reflns_theta_full 25.120
_diffrn_reflns_theta_max 25.120
_diffrn_reflns_theta_min 2.476
_diffrn_source 'fine-focus sealed X-ray tube'
_diffrn_source_type 'Rigaku (Mo) X-ray Source'
_exptl_absorpt_coefficient_mu 5.053
_exptl_absorpt_correction_T_max 0.898
_exptl_absorpt_correction_T_min 0.502
_exptl_absorpt_correction_type analytical
_exptl_absorpt_process_details
;
CrysAlisPro 1.171.43.81a (Rigaku Oxford Diffraction, 2023)
Analytical numeric absorption correction using a multifaceted crystal
model based on expressions derived by R.C. Clark & J.S. Reid.
(Clark, R. C. & Reid, J. S. (1995). Acta Cryst. A51, 887-897)
Empirical absorption correction using spherical harmonics,
implemented in SCALE3 ABSPACK scaling algorithm.
;
_exptl_crystal_colour colourless
_exptl_crystal_colour_primary colourless
_exptl_crystal_density_diffrn 1.730
_exptl_crystal_description plate
_exptl_crystal_F_000 1720
_exptl_crystal_size_max 0.194
_exptl_crystal_size_mid 0.135
_exptl_crystal_size_min 0.022
_refine_diff_density_max 1.779
_refine_diff_density_min -1.347
_refine_diff_density_rms 0.167
_refine_ls_extinction_method none
_refine_ls_goodness_of_fit_ref 1.058
_refine_ls_hydrogen_treatment constr
_refine_ls_matrix_type full
_refine_ls_number_parameters 203
_refine_ls_number_reflns 2975
_refine_ls_number_restraints 18
_refine_ls_restrained_S_all 1.079
_refine_ls_R_factor_all 0.1150
_refine_ls_R_factor_gt 0.0672
_refine_ls_shift/su_max 0.001
_refine_ls_shift/su_mean 0.000
_refine_ls_structure_factor_coef Fsqd
_refine_ls_weighting_details 'w=1/[\s^2^(Fo^2^)+(0.0805P)^2^+30.7269P] where P=(Fo^2^+2Fc^2^)/3'
_refine_ls_weighting_scheme calc
_refine_ls_wR_factor_gt 0.1635
_refine_ls_wR_factor_ref 0.1851
_reflns_Friedel_coverage 0.000
_reflns_number_gt 1915
_reflns_number_total 2975
_reflns_threshold_expression 'I > 2\s(I)'
_cod_data_source_file d4ce00037d2.cif
_cod_data_source_block nl-18cryo2
_cod_depositor_comments 'Adding full bibliography for 7248060--7248064.cif.'
_cod_database_code 7248062
_shelx_shelxl_version_number 2014/7
_chemical_oxdiff_formula 'C140 H116 Br16 Cl12'
_shelx_space_group_comment
;
The symmetry employed for this shelxl refinement is uniquely defined
by the following loop, which should always be used as a source of
symmetry information in preference to the above space-group names.
They are only intended as comments.
;
_olex2_refinement_description
;
1. Fixed Uiso
 At 1.2 times of:
  All C(H) groups, All C(H,H) groups
2. Rigid body (RIGU) restrains
 Cl1, Cl2, Cl3, C19
 with sigma for 1-2 distances of 0.001 and sigma for 1-3 distances of 0.001
3. Others
 Fixed Sof: H15A(0.5) H15B(0.5) H18A(0.5) H18B(0.5) Cl2(0.5) Cl1(0.5) Cl3(0.5)
 C19(0.5) H19(0.5)
4.a Free rotating group:
 Cl2(Cl1,Cl3,C19)
4.b Ternary CH refined with riding coordinates:
 C19(H19)
4.c Secondary CH2 refined with riding coordinates:
 C15(H15A,H15B), C16(H16A,H16B), C17(H17A,H17B), C18(H18A,H18B)
4.d Aromatic/amide H refined with riding coordinates:
 C2(H2), C3(H3), C5(H5), C6(H6), C8(H8), C9(H9), C11(H11), C12(H12)
;
_olex2_submission_special_instructions 'No special instructions were received'
_oxdiff_exptl_absorpt_empirical_details
;
Empirical correction (ABSPACK) includes:
- Absorption correction using spherical harmonics
- Frame scaling
;
_oxdiff_exptl_absorpt_empirical_full_max 1.780
_oxdiff_exptl_absorpt_empirical_full_min 0.704

loop_
_space_group_symop_operation_xyz
'x, y, z'
'-x, y, -z+1/2'
'x+1/2, y+1/2, z'
'-x+1/2, y+1/2, -z+1/2'
'-x, -y, -z'
'x, -y, z-1/2'
'-x+1/2, -y+1/2, -z'
'x+1/2, -y+1/2, z-1/2'

loop_
_atom_site_label
_atom_site_type_symbol
_atom_site_fract_x
_atom_site_fract_y
_atom_site_fract_z
_atom_site_U_iso_or_equiv
_atom_site_adp_type
_atom_site_occupancy
_atom_site_site_symmetry_order
_atom_site_calc_flag
_atom_site_refinement_flags_posn
_atom_site_refinement_flags_adp
_atom_site_refinement_flags_occupancy
_atom_site_disorder_assembly
_atom_site_disorder_group
Br1 Br 0.30133(5) -0.03477(14) 0.51529(4) 0.0372(3) Uani 1 1 d . . . . .
C1 C 0.3465(5) 0.1084(12) 0.5749(3) 0.028(2) Uani 1 1 d . . . . .
Br2 Br 0.72516(5) 1.33357(15) 0.63404(4) 0.0488(4) Uani 1 1 d . . . . .
C2 C 0.4203(5) 0.0944(12) 0.5944(3) 0.029(2) Uani 1 1 d . . . . .
H2 H 0.4483 0.0064 0.5794 0.034 Uiso 1 1 calc R U . . .
C3 C 0.4546(5) 0.2088(12) 0.6363(3) 0.027(2) Uani 1 1 d . . . . .
H3 H 0.5058 0.1997 0.6487 0.033 Uiso 1 1 calc R U . . .
C4 C 0.4142(4) 0.3382(11) 0.6607(3) 0.0212(18) Uani 1 1 d . . . . .
C5 C 0.3394(4) 0.3464(12) 0.6406(3) 0.028(2) Uani 1 1 d . . . . .
H5 H 0.3108 0.4295 0.6568 0.033 Uiso 1 1 calc R U . . .
C6 C 0.3049(5) 0.2375(13) 0.5977(3) 0.030(2) Uani 1 1 d . . . . .
H6 H 0.2540 0.2502 0.5841 0.035 Uiso 1 1 calc R U . . .
C7 C 0.6795(5) 1.1304(13) 0.6628(4) 0.034(2) Uani 1 1 d . . . . .
C8 C 0.6848(4) 1.1162(12) 0.7175(4) 0.027(2) Uani 1 1 d . . . . .
H8 H 0.7142 1.2013 0.7410 0.033 Uiso 1 1 calc R U . . .
C9 C 0.6467(4) 0.9764(12) 0.7375(3) 0.0248(19) Uani 1 1 d . . . . .
H9 H 0.6501 0.9669 0.7749 0.030 Uiso 1 1 calc R U . . .
C10 C 0.6032(4) 0.8478(11) 0.7034(3) 0.0228(19) Uani 1 1 d . . . . .
C11 C 0.6034(4) 0.8599(12) 0.6485(3) 0.029(2) Uani 1 1 d . . . . .
H11 H 0.5778 0.7689 0.6249 0.035 Uiso 1 1 calc R U . . .
C12 C 0.6403(5) 1.0020(14) 0.6278(4) 0.035(2) Uani 1 1 d . . . . .
H12 H 0.6386 1.0107 0.5905 0.042 Uiso 1 1 calc R U . . .
C13 C 0.4553(4) 0.4618(11) 0.7051(3) 0.0217(18) Uani 1 1 d . . . . .
C14 C 0.5535(4) 0.7146(11) 0.7260(3) 0.0214(18) Uani 1 1 d . . . . .
C15 C 0.5000 0.8334(16) 0.7500 0.021(3) Uani 1 2 d S T P . .
H15A H 0.4721 0.9146 0.7218 0.025 Uiso 0.5 1 calc R U P . .
H15B H 0.5279 0.9146 0.7782 0.025 Uiso 0.5 1 calc R U P . .
C16 C 0.5970(4) 0.5873(12) 0.7707(3) 0.0221(18) Uani 1 1 d . . . . .
H16A H 0.6313 0.5082 0.7556 0.027 Uiso 1 1 calc R U . . .
H16B H 0.6261 0.6657 0.7991 0.027 Uiso 1 1 calc R U . . .
C17 C 0.5079(4) 0.5919(11) 0.6824(3) 0.0211(18) Uani 1 1 d . . . . .
H17A H 0.5411 0.5153 0.6655 0.025 Uiso 1 1 calc R U . . .
H17B H 0.4792 0.6728 0.6544 0.025 Uiso 1 1 calc R U . . .
C18 C 0.5000 0.3419(15) 0.7500 0.020(2) Uani 1 2 d S T P . .
H18A H 0.4665 0.2607 0.7651 0.023 Uiso 0.5 1 calc R U P . .
H18B H 0.5335 0.2607 0.7349 0.023 Uiso 0.5 1 calc R U P . .
Cl2 Cl 0.5977(3) 0.5481(13) 0.5217(5) 0.142(4) Uani 0.5 1 d G U P A -1
Cl1 Cl 0.4849(5) 0.2658(10) 0.4868(3) 0.113(3) Uani 0.5 1 d G U P A -1
Cl3 Cl 0.4432(4) 0.6463(14) 0.5098(6) 0.186(5) Uani 0.5 1 d G U P A -1
C19 C 0.5095(4) 0.4675(10) 0.5266(3) 0.140(4) Uani 0.5 1 d G U P A -1
H19 H 0.5112 0.4319 0.5647 0.168 Uiso 0.5 1 calc R U P A -1

loop_
_atom_site_aniso_label
_atom_site_aniso_U_11
_atom_site_aniso_U_22
_atom_site_aniso_U_33
_atom_site_aniso_U_23
_atom_site_aniso_U_13
_atom_site_aniso_U_12
Br1 0.0455(6) 0.0406(6) 0.0248(5) -0.0092(4) 0.0050(4) -0.0145(5)
C1 0.040(5) 0.023(5) 0.017(4) -0.002(4) 0.000(4) -0.005(4)
Br2 0.0432(6) 0.0461(7) 0.0584(7) 0.0281(6) 0.0132(5) -0.0089(5)
C2 0.037(5) 0.025(5) 0.025(5) -0.008(4) 0.008(4) 0.010(4)
C3 0.030(5) 0.023(5) 0.026(5) -0.007(4) 0.000(4) -0.001(4)
C4 0.024(4) 0.019(5) 0.018(4) 0.002(4) -0.003(3) 0.002(3)
C5 0.031(5) 0.023(5) 0.031(5) -0.003(4) 0.008(4) 0.002(4)
C6 0.027(4) 0.031(5) 0.028(5) -0.003(4) 0.000(4) -0.008(4)
C7 0.026(5) 0.032(6) 0.046(6) 0.016(5) 0.014(4) -0.005(4)
C8 0.026(5) 0.014(5) 0.043(6) 0.004(4) 0.009(4) -0.003(4)
C9 0.024(4) 0.025(5) 0.027(5) 0.007(4) 0.008(3) 0.007(4)
C10 0.029(4) 0.014(4) 0.029(5) -0.002(4) 0.013(4) -0.002(3)
C11 0.027(4) 0.029(5) 0.031(5) 0.003(4) 0.006(4) 0.002(4)
C12 0.030(5) 0.044(6) 0.035(5) 0.010(5) 0.019(4) 0.009(4)
C13 0.024(4) 0.019(4) 0.023(4) 0.003(4) 0.005(3) 0.001(4)
C14 0.028(4) 0.019(5) 0.020(4) 0.004(4) 0.010(3) 0.005(3)
C15 0.024(6) 0.019(6) 0.020(6) 0.000 0.005(5) 0.000
C16 0.020(4) 0.023(5) 0.024(4) -0.002(4) 0.006(3) -0.005(3)
C17 0.027(4) 0.017(5) 0.019(4) -0.005(4) 0.005(3) 0.002(3)
C18 0.029(6) 0.011(6) 0.019(6) 0.000 0.005(5) 0.000
Cl2 0.118(5) 0.115(6) 0.193(10) -0.062(6) 0.031(5) -0.003(4)
Cl1 0.163(6) 0.122(6) 0.068(5) -0.044(4) 0.058(4) -0.040(4)
Cl3 0.137(6) 0.169(7) 0.237(13) -0.118(7) 0.001(6) 0.007(5)
C19 0.118(6) 0.149(6) 0.155(9) -0.097(6) 0.033(6) -0.016(4)

loop_
_atom_type_symbol
_atom_type_description
_atom_type_scat_dispersion_real
_atom_type_scat_dispersion_imag
_atom_type_scat_source
C C 0.0033 0.0016 'International Tables Vol C Tables 4.2.6.8 and 6.1.1.4'
H H 0.0000 0.0000 'International Tables Vol C Tables 4.2.6.8 and 6.1.1.4'
Br Br -0.2901 2.4595 'International Tables Vol C Tables 4.2.6.8 and 6.1.1.4'
Cl Cl 0.1484 0.1585 'International Tables Vol C Tables 4.2.6.8 and 6.1.1.4'

loop_
_exptl_crystal_face_index_h
_exptl_crystal_face_index_k
_exptl_crystal_face_index_l
_exptl_crystal_face_perp_dist
-2 -1 1 0.0426
1 2 0 0.0561
-1 0 1 0.0481
0 0 1 0.0015
0 0 -1 0.0202
1 0 0 0.0967
2 -1 0 0.1184
2 0 -1 0.1012
-2 1 -2 0.0598
-1 0 -1 0.0561
-2 -1 -1 0.0413
-2 1 1 0.0614
1 0 2 0.0467

loop_
_geom_angle_atom_site_label_1
_geom_angle_atom_site_label_2
_geom_angle_atom_site_label_3
_geom_angle
_geom_angle_site_symmetry_1
_geom_angle_site_symmetry_3
_geom_angle_publ_flag
C2 C1 Br1 120.4(7) . . ?
C2 C1 C6 119.8(8) . . ?
C6 C1 Br1 119.7(6) . . ?
C1 C2 H2 119.8 . . ?
C1 C2 C3 120.5(8) . . ?
C3 C2 H2 119.8 . . ?
C2 C3 H3 119.4 . . ?
C2 C3 C4 121.2(7) . . ?
C4 C3 H3 119.4 . . ?
C3 C4 C13 118.4(7) . . ?
C5 C4 C3 116.8(7) . . ?
C5 C4 C13 124.7(7) . . ?
C4 C5 H5 118.7 . . ?
C4 C5 C6 122.6(8) . . ?
C6 C5 H5 118.7 . . ?
C1 C6 H6 120.5 . . ?
C5 C6 C1 119.1(8) . . ?
C5 C6 H6 120.5 . . ?
C8 C7 Br2 119.9(7) . . ?
C8 C7 C12 121.6(8) . . ?
C12 C7 Br2 118.5(7) . . ?
C7 C8 H8 120.4 . . ?
C7 C8 C9 119.2(8) . . ?
C9 C8 H8 120.4 . . ?
C8 C9 H9 119.3 . . ?
C8 C9 C10 121.4(8) . . ?
C10 C9 H9 119.3 . . ?
C9 C10 C14 119.7(7) . . ?
C11 C10 C9 117.3(7) . . ?
C11 C10 C14 122.8(7) . . ?
C10 C11 H11 119.2 . . ?
C12 C11 C10 121.7(9) . . ?
C12 C11 H11 119.2 . . ?
C7 C12 C11 118.6(8) . . ?
C7 C12 H12 120.7 . . ?
C11 C12 H12 120.7 . . ?
C4 C13 C16 111.9(6) . 2_656 ?
C4 C13 C17 109.6(6) . . ?
C4 C13 C18 110.4(7) . . ?
C16 C13 C17 107.5(6) 2_656 . ?
C18 C13 C16 108.5(6) . 2_656 ?
C18 C13 C17 108.9(6) . . ?
C10 C14 C15 107.5(7) . . ?
C10 C14 C16 112.2(6) . . ?
C10 C14 C17 112.0(6) . . ?
C15 C14 C16 108.6(6) . . ?
C15 C14 C17 107.3(6) . . ?
C17 C14 C16 109.2(7) . . ?
C14 C15 C14 112.6(9) . 2_656 ?
C14 C15 H15A 109.1 . . ?
C14 C15 H15A 109.1 2_656 . ?
C14 C15 H15B 109.1 2_656 . ?
C14 C15 H15B 109.1 . . ?
H15A C15 H15B 107.8 . . ?
C13 C16 C14 110.9(6) 2_656 . ?
C13 C16 H16A 109.5 2_656 . ?
C13 C16 H16B 109.5 2_656 . ?
C14 C16 H16A 109.5 . . ?
C14 C16 H16B 109.5 . . ?
H16A C16 H16B 108.1 . . ?
C13 C17 H17A 109.2 . . ?
C13 C17 H17B 109.2 . . ?
C14 C17 C13 112.0(6) . . ?
C14 C17 H17A 109.2 . . ?
C14 C17 H17B 109.2 . . ?
H17A C17 H17B 107.9 . . ?
C13 C18 C13 112.1(9) 2_656 . ?
C13 C18 H18A 109.2 2_656 . ?
C13 C18 H18A 109.2 . . ?
C13 C18 H18B 109.2 2_656 . ?
C13 C18 H18B 109.2 . . ?
H18A C18 H18B 107.9 . . ?
Cl2 C19 Cl1 111.2 . . ?
Cl2 C19 Cl3 111.2 . . ?
Cl2 C19 H19 107.7 . . ?
Cl1 C19 Cl3 111.2 . . ?
Cl1 C19 H19 107.7 . . ?
Cl3 C19 H19 107.7 . . ?

loop_
_geom_bond_atom_site_label_1
_geom_bond_atom_site_label_2
_geom_bond_distance
_geom_bond_site_symmetry_2
_geom_bond_publ_flag
Br1 C1 1.891(8) . ?
C1 C2 1.373(12) . ?
C1 C6 1.410(12) . ?
Br2 C7 1.910(9) . ?
C2 H2 0.9500 . ?
C2 C3 1.398(11) . ?
C3 H3 0.9500 . ?
C3 C4 1.418(11) . ?
C4 C5 1.390(11) . ?
C4 C13 1.521(11) . ?
C5 H5 0.9500 . ?
C5 C6 1.394(11) . ?
C6 H6 0.9500 . ?
C7 C8 1.385(12) . ?
C7 C12 1.387(13) . ?
C8 H8 0.9500 . ?
C8 C9 1.386(11) . ?
C9 H9 0.9500 . ?
C9 C10 1.409(12) . ?
C10 C11 1.408(11) . ?
C10 C14 1.525(11) . ?
C11 H11 0.9500 . ?
C11 C12 1.393(12) . ?
C12 H12 0.9500 . ?
C13 C16 1.548(10) 2_656 ?
C13 C17 1.552(11) . ?
C13 C18 1.540(10) . ?
C14 C15 1.534(10) . ?
C14 C16 1.558(11) . ?
C14 C17 1.537(11) . ?
C15 C14 1.534(10) 2_656 ?
C15 H15A 0.9900 . ?
C15 H15B 0.9900 . ?
C16 C13 1.548(11) 2_656 ?
C16 H16A 0.9900 . ?
C16 H16B 0.9900 . ?
C17 H17A 0.9900 . ?
C17 H17B 0.9900 . ?
C18 C13 1.540(10) 2_656 ?
C18 H18A 0.9900 . ?
C18 H18B 0.9900 . ?
Cl2 C19 1.7757 . ?
Cl1 C19 1.7759 . ?
Cl3 C19 1.7764 . ?
C19 H19 1.0000 . ?

loop_
_geom_torsion_atom_site_label_1
_geom_torsion_atom_site_label_2
_geom_torsion_atom_site_label_3
_geom_torsion_atom_site_label_4
_geom_torsion
_geom_torsion_site_symmetry_1
_geom_torsion_site_symmetry_2
_geom_torsion_site_symmetry_3
_geom_torsion_site_symmetry_4
_geom_torsion_publ_flag
Br1 C1 C2 C3 175.9(6) . . . . ?
Br1 C1 C6 C5 -178.0(6) . . . . ?
C1 C2 C3 C4 1.7(14) . . . . ?
Br2 C7 C8 C9 175.0(6) . . . . ?
Br2 C7 C12 C11 -176.3(6) . . . . ?
C2 C1 C6 C5 -1.3(13) . . . . ?
C2 C3 C4 C5 -0.5(12) . . . . ?
C2 C3 C4 C13 -178.4(7) . . . . ?
C3 C4 C5 C6 -1.6(12) . . . . ?
C3 C4 C13 C16 -177.0(7) . . . 2_656 ?
C3 C4 C13 C17 63.9(9) . . . . ?
C3 C4 C13 C18 -56.1(9) . . . . ?
C4 C5 C6 C1 2.5(13) . . . . ?
C4 C13 C17 C14 -177.5(6) . . . . ?
C4 C13 C18 C13 178.0(7) . . . 2_656 ?
C5 C4 C13 C16 5.3(11) . . . 2_656 ?
C5 C4 C13 C17 -113.8(9) . . . . ?
C5 C4 C13 C18 126.3(8) . . . . ?
C6 C1 C2 C3 -0.8(13) . . . . ?
C7 C8 C9 C10 0.4(12) . . . . ?
C8 C7 C12 C11 2.3(13) . . . . ?
C8 C9 C10 C11 3.8(12) . . . . ?
C8 C9 C10 C14 -171.0(7) . . . . ?
C9 C10 C11 C12 -5.1(12) . . . . ?
C9 C10 C14 C15 59.8(9) . . . . ?
C9 C10 C14 C16 -59.5(10) . . . . ?
C9 C10 C14 C17 177.4(7) . . . . ?
C10 C11 C12 C7 2.2(13) . . . . ?
C10 C14 C15 C14 179.7(7) . . . 2_656 ?
C10 C14 C16 C13 176.8(6) . . . 2_656 ?
C10 C14 C17 C13 -177.8(6) . . . . ?
C11 C10 C14 C15 -114.8(8) . . . . ?
C11 C10 C14 C16 125.9(8) . . . . ?
C11 C10 C14 C17 2.8(11) . . . . ?
C12 C7 C8 C9 -3.6(13) . . . . ?
C13 C4 C5 C6 176.1(8) . . . . ?
C14 C10 C11 C12 169.6(7) . . . . ?
C15 C14 C16 C13 58.2(9) . . . 2_656 ?
C15 C14 C17 C13 -60.1(8) . . . . ?
C16 C13 C17 C14 60.7(8) 2_656 . . . ?
C16 C13 C18 C13 -59.1(5) 2_656 . . 2_656 ?
C16 C14 C15 C14 -58.7(5) . . . 2_656 ?
C16 C14 C17 C13 57.3(8) . . . . ?
C17 C13 C18 C13 57.6(5) . . . 2_656 ?
C17 C14 C15 C14 59.1(5) . . . 2_656 ?
C17 C14 C16 C13 -58.5(8) . . . 2_656 ?
C18 C13 C17 C14 -56.7(8) . . . . ?

loop_
_exptl_oxdiff_crystal_face_indexfrac_h
_exptl_oxdiff_crystal_face_indexfrac_k
_exptl_oxdiff_crystal_face_indexfrac_l
_exptl_oxdiff_crystal_face_x
_exptl_oxdiff_crystal_face_y
_exptl_oxdiff_crystal_face_z
-1.9980 -1.0009 0.9975 0.0057 -0.0688 -0.1045
0.9993 2.0009 0.0116 -0.0005 0.0200 0.2008
-0.9989 -0.0001 1.0027 0.0129 -0.0411 -0.0021
0.0000 0.0007 1.0015 0.0277 -0.0056 0.0020
-0.0000 -0.0007 -1.0015 -0.0277 0.0056 -0.0020
0.9989 0.0008 -0.0012 0.0148 0.0355 0.0040
1.9977 -0.9985 -0.0087 0.0373 0.0788 -0.0904
1.9979 0.0009 -1.0039 0.0020 0.0766 0.0061
-1.9978 0.9970 -1.9943 -0.0927 -0.0677 0.0865
-0.9990 -0.0015 -1.0003 -0.0425 -0.0300 -0.0060
-1.9981 -1.0024 -1.0056 -0.0497 -0.0577 -0.1084
-1.9977 0.9992 1.0103 -0.0096 -0.0844 0.0923
0.9990 0.0022 2.0019 0.0702 0.0244 0.0079
